data_4120121
loop_
_publ_author_name
'Shou-Tian Zheng'
'Xiang Zhao'
'Samuel Lau'
'Addis Fuhr'
'Pingyun Feng'
'Xianhui Bu'

_publ_section_title
;
 Entrapment of Metal Clusters in Metal-Organic Framework Channels by
 Extended Hooks Anchored at Open Metal Sites
;
_journal_name_full 'Journal of the American Chemical Society'
_journal_page_first 10270
_journal_page_last 10273
_journal_paper_doi 10.1021/ja4044642
_journal_volume 135
_journal_year 2013
_chemical_formula_sum 'C60 H36 Co2 In3 N3 O22'
_chemical_formula_weight 1613.24
_chemical_name_systematic
; 
 ? 
;
_space_group_IT_number 163
_symmetry_cell_setting hexagonal
_symmetry_space_group_name_Hall '-P 3 2c'
_symmetry_space_group_name_H-M 'P -3 1 c'
_atom_sites_solution_hydrogens geom
_atom_sites_solution_primary direct
_atom_sites_solution_secondary difmap
_audit_creation_method SHELXL-97
_cell_angle_alpha 90.00
_cell_angle_beta 90.00
_cell_angle_gamma 120.00
_cell_formula_units_Z 2
_cell_length_a 18.8658(4)
_cell_length_b 18.8658(4)
_cell_length_c 24.6975(13)
_cell_measurement_temperature 296(2)
_cell_volume 7612.6(5)
_computing_structure_refinement 'SHELXL-97 (Sheldrick, 1997)'
_computing_structure_solution 'SHELXS-97 (Sheldrick, 1990)'
_diffrn_ambient_temperature 296(2)
_diffrn_measured_fraction_theta_full 0.996
_diffrn_measured_fraction_theta_max 0.996
_diffrn_radiation_monochromator graphite
_diffrn_radiation_source 'fine-focus sealed tube'
_diffrn_radiation_type MoK\a
_diffrn_radiation_wavelength 0.71073
_diffrn_reflns_av_R_equivalents 0.0708
_diffrn_reflns_av_sigmaI/netI 0.0462
_diffrn_reflns_limit_h_max 20
_diffrn_reflns_limit_h_min -20
_diffrn_reflns_limit_k_max 19
_diffrn_reflns_limit_k_min -20
_diffrn_reflns_limit_l_max 26
_diffrn_reflns_limit_l_min -23
_diffrn_reflns_number 30152
_diffrn_reflns_theta_full 22.53
_diffrn_reflns_theta_max 22.53
_diffrn_reflns_theta_min 1.25
_exptl_absorpt_coefficient_mu 0.693
_exptl_crystal_density_diffrn 0.704
_exptl_crystal_F_000 1588
_refine_diff_density_max 1.086
_refine_diff_density_min -0.910
_refine_diff_density_rms 0.095
_refine_ls_extinction_method none
_refine_ls_goodness_of_fit_ref 1.020
_refine_ls_hydrogen_treatment mixed
_refine_ls_matrix_type full
_refine_ls_number_parameters 149
_refine_ls_number_reflns 3337
_refine_ls_number_restraints 1
_refine_ls_restrained_S_all 1.020
_refine_ls_R_factor_all 0.0713
_refine_ls_R_factor_gt 0.0576
_refine_ls_shift/su_max 0.002
_refine_ls_shift/su_mean 0.000
_refine_ls_structure_factor_coef Fsqd
_refine_ls_weighting_details 'calc w=1/[\s^2^(Fo^2^)+(0.1244P)^2^+0.0000P] where P=(Fo^2^+2Fc^2^)/3'
_refine_ls_weighting_scheme calc
_refine_ls_wR_factor_gt 0.1697
_refine_ls_wR_factor_ref 0.1750
_reflns_number_gt 2543
_reflns_number_total 3337
_reflns_threshold_expression >2sigma(I)
_cod_data_source_file ja4044642_si_002_4.cif
_cod_data_source_block CPM-32
_cod_database_code 4120121

loop_
_symmetry_equiv_pos_as_xyz
'x, y, z'
'-y, x-y, z'
'-x+y, -x, z'
'-y, -x, -z+1/2'
'-x+y, y, -z+1/2'
'x, x-y, -z+1/2'
'-x, -y, -z'
'y, -x+y, -z'
'x-y, x, -z'
'y, x, z-1/2'
'x-y, -y, z-1/2'
'-x, -x+y, z-1/2'

loop_
_atom_site_label
_atom_site_type_symbol
_atom_site_fract_x
_atom_site_fract_y
_atom_site_fract_z
_atom_site_U_iso_or_equiv
_atom_site_adp_type
_atom_site_occupancy
_atom_site_symmetry_multiplicity
_atom_site_calc_flag
_atom_site_refinement_flags
In1 In 0.729536(16) 0.270464(16) 0.7500 0.0467(3) Uani 1 2 d S
Co1 Co 1.0000 0.0000 0.67187(18) 0.0624(10) Uani 0.67 3 d SP
Co1A Co 0.9818(8) -0.0375(6) 0.6906(4) 0.055(2) Uani 0.11 1 d P
O1 O 0.53594(19) 0.1910(2) 0.68837(12) 0.0455(9) Uani 1 1 d .
O2 O 0.6551(2) 0.1908(2) 0.68868(12) 0.0460(9) Uani 1 1 d .
O3 O 1.0000 0.0000 0.7500 0.071(4) Uani 1 6 d S
O4 O 0.9445(4) 0.0561(4) 0.7040(3) 0.135(3) Uani 1 1 d .
O5 O 0.6667 0.3333 0.7500 0.045(2) Uani 1 6 d S
N1 N 0.79615(15) 0.20385(15) 0.7500 0.0318(12) Uani 1 2 d S
C1 C 0.4635(4) 0.0484(5) 0.5494(3) 0.109(3) Uani 1 1 d .
H1A H 0.4127 0.0326 0.5341 0.131 Uiso 1 1 calc R
C2 C 0.5852(4) 0.0486(5) 0.5491(3) 0.113(3) Uani 1 1 d .
H2A H 0.6208 0.0339 0.5333 0.136 Uiso 1 1 calc R
C3 C 0.4862(4) 0.0941(5) 0.5965(3) 0.103(3) Uani 1 1 d .
H3A H 0.4502 0.1082 0.6122 0.123 Uiso 1 1 calc R
C4 C 0.6070(4) 0.0935(5) 0.5970(3) 0.106(3) Uani 1 1 d .
H4A H 0.6564 0.1064 0.6133 0.127 Uiso 1 1 calc R
C5 C 0.8176(4) 0.1828(4) 0.7059(3) 0.0749(18) Uani 1 1 d .
H5A H 0.8044 0.1968 0.6728 0.090 Uiso 1 1 calc R
C6 C 0.5594(3) 0.1188(3) 0.62037(18) 0.0428(13) Uani 1 1 d .
C7 C 0.5132(4) 0.0266(4) 0.5256(2) 0.0632(17) Uani 1 1 d .
C8 C 0.5861(3) 0.1716(3) 0.67027(17) 0.0358(11) Uani 1 1 d .
C9 C 0.8623(5) 0.1373(5) 0.7064(4) 0.100(3) Uani 1 1 d .
H9A H 0.8764 0.1225 0.6740 0.120 Uiso 1 1 calc R
C10 C 0.8813(3) 0.1187(3) 0.7500 0.078(3) Uani 1 2 d SD
C11 C 0.9290(3) 0.0710(3) 0.7500 0.105(4) Uani 1 2 d SD
O1W O 0.9673(9) -0.0150(16) 0.6025(5) 0.119(7) Uiso 0.33 1 d P

loop_
_atom_site_aniso_label
_atom_site_aniso_U_11
_atom_site_aniso_U_22
_atom_site_aniso_U_33
_atom_site_aniso_U_23
_atom_site_aniso_U_13
_atom_site_aniso_U_12
In1 0.0543(4) 0.0543(4) 0.0308(4) 0.0002(2) 0.0002(2) 0.0266(3)
Co1 0.0622(18) 0.0622(18) 0.063(3) 0.000 0.000 0.0311(9)
Co1A 0.061(8) 0.048(7) 0.057(7) 0.010(4) 0.006(4) 0.027(8)
O1 0.050(2) 0.063(2) 0.0253(18) -0.0322(16) -0.0121(15) 0.0288(19)
O2 0.054(2) 0.064(2) 0.0268(18) -0.0295(16) -0.0190(16) 0.0340(19)
O3 0.007(2) 0.007(2) 0.199(14) 0.000 0.000 0.0037(12)
O4 0.110(5) 0.116(5) 0.197(8) -0.020(5) 0.025(5) 0.070(4)
O5 0.023(2) 0.023(2) 0.090(6) 0.000 0.000 0.0115(12)
N1 0.030(2) 0.030(2) 0.038(3) -0.003(2) -0.003(2) 0.017(2)
C1 0.085(5) 0.172(8) 0.102(6) -0.111(6) -0.062(4) 0.088(6)
C2 0.081(5) 0.178(8) 0.108(6) -0.116(6) -0.050(5) 0.085(5)
C3 0.086(5) 0.169(7) 0.083(5) -0.107(5) -0.051(4) 0.086(5)
C4 0.083(5) 0.175(8) 0.081(5) -0.108(5) -0.056(4) 0.081(5)
C5 0.081(4) 0.079(4) 0.084(5) -0.006(4) 0.000(4) 0.054(4)
C6 0.053(3) 0.057(3) 0.020(2) -0.020(2) -0.010(2) 0.029(3)
C7 0.067(4) 0.081(4) 0.045(3) -0.051(3) -0.024(3) 0.040(3)
C8 0.055(3) 0.032(3) 0.014(2) -0.0063(19) -0.001(2) 0.017(2)
C9 0.083(5) 0.090(6) 0.118(7) -0.037(5) 0.028(5) 0.037(5)
C10 0.083(6) 0.083(6) 0.057(7) -0.004(5) -0.004(5) 0.034(6)
C11 0.072(6) 0.072(6) 0.169(16) 0.008(8) 0.008(8) 0.034(6)

loop_
_atom_type_symbol
_atom_type_description
_atom_type_scat_dispersion_real
_atom_type_scat_dispersion_imag
_atom_type_scat_source
C C 0.0033 0.0016 'International Tables Vol C Tables 4.2.6.8 and 6.1.1.4'
H H 0.0000 0.0000 'International Tables Vol C Tables 4.2.6.8 and 6.1.1.4'
N N 0.0061 0.0033 'International Tables Vol C Tables 4.2.6.8 and 6.1.1.4'
O O 0.0106 0.0060 'International Tables Vol C Tables 4.2.6.8 and 6.1.1.4'
Co Co 0.3494 0.9721 'International Tables Vol C Tables 4.2.6.8 and 6.1.1.4'
In In -0.7276 1.3100 'International Tables Vol C Tables 4.2.6.8 and 6.1.1.4'

loop_
_geom_angle_atom_site_label_1
_geom_angle_atom_site_label_2
_geom_angle_atom_site_label_3
_geom_angle
_geom_angle_site_symmetry_1
_geom_angle_site_symmetry_3
O5 In1 O2 92.33(9) . 4_666
O5 In1 O2 92.33(9) . .
O2 In1 O2 175.35(18) 4_666 .
O5 In1 O1 92.22(9) . 2_655
O2 In1 O1 92.45(14) 4_666 2_655
O2 In1 O1 87.37(14) . 2_655
O5 In1 O1 92.22(9) . 5_656
O2 In1 O1 87.37(14) 4_666 5_656
O2 In1 O1 92.45(14) . 5_656
O1 In1 O1 175.57(18) 2_655 5_656
O5 In1 N1 180.000(16) . .
O2 In1 N1 87.67(9) 4_666 .
O2 In1 N1 87.67(9) . .
O1 In1 N1 87.78(9) 2_655 .
O1 In1 N1 87.78(9) 5_656 .
Co1A Co1 Co1A 87.3(15) 2_645 .
Co1A Co1 Co1A 87.3(15) 2_645 3_765
Co1A Co1 Co1A 87.3(15) . 3_765
Co1A Co1 O1W 144.4(12) 2_645 .
Co1A Co1 O1W 118.1(13) . .
Co1A Co1 O1W 116.4(13) 3_765 .
Co1A Co1 O1W 118.1(13) 2_645 2_645
Co1A Co1 O1W 116.4(13) . 2_645
Co1A Co1 O1W 144.4(12) 3_765 2_645
O1W Co1 O1W 29.9(8) . 2_645
Co1A Co1 O1W 116.4(13) 2_645 3_765
Co1A Co1 O1W 144.4(12) . 3_765
Co1A Co1 O1W 118.1(13) 3_765 3_765
O1W Co1 O1W 29.9(8) . 3_765
O1W Co1 O1W 29.9(8) 2_645 3_765
Co1A Co1 O3 52.9(11) 2_645 .
Co1A Co1 O3 52.9(11) . .
Co1A Co1 O3 52.9(11) 3_765 .
O1W Co1 O3 162.7(5) . .
O1W Co1 O3 162.7(5) 2_645 .
O1W Co1 O3 162.7(5) 3_765 .
Co1A Co1 O4 13.6(10) 2_645 3_765
Co1A Co1 O4 96.4(11) . 3_765
Co1A Co1 O4 97.9(11) 3_765 3_765
O1W Co1 O4 130.8(6) . 3_765
O1W Co1 O4 104.8(9) 2_645 3_765
O1W Co1 O4 103.6(8) 3_765 3_765
O3 Co1 O4 66.5(3) . 3_765
Co1A Co1 O4 96.4(11) 2_645 .
Co1A Co1 O4 97.9(11) . .
Co1A Co1 O4 13.6(10) 3_765 .
O1W Co1 O4 103.6(8) . .
O1W Co1 O4 130.8(6) 2_645 .
O1W Co1 O4 104.8(9) 3_765 .
O3 Co1 O4 66.5(3) . .
O4 Co1 O4 105.1(3) 3_765 .
Co1A Co1 O4 97.9(11) 2_645 2_645
Co1A Co1 O4 13.6(10) . 2_645
Co1A Co1 O4 96.4(11) 3_765 2_645
O1W Co1 O4 104.8(9) . 2_645
O1W Co1 O4 103.6(8) 2_645 2_645
O1W Co1 O4 130.8(6) 3_765 2_645
O3 Co1 O4 66.5(3) . 2_645
O4 Co1 O4 105.1(3) 3_765 2_645
O4 Co1 O4 105.1(3) . 2_645
Co1 Co1A Co1A 46.3(8) . 2_645
Co1 Co1A Co1A 46.3(8) . 3_765
Co1A Co1A Co1A 60.000(5) 2_645 3_765
Co1 Co1A O4 158.1(16) . 2_645
Co1A Co1A O4 148.1(17) 2_645 2_645
Co1A Co1A O4 145.2(17) 3_765 2_645
Co1 Co1A O3 104.5(12) . .
Co1A Co1A O3 70.5(3) 2_645 .
Co1A Co1A O3 70.5(3) 3_765 .
O4 Co1A O3 97.4(7) 2_645 .
Co1 Co1A O4 63.4(10) . 3_765
Co1A Co1A O4 18.9(10) 2_645 3_765
Co1A Co1A O4 77.1(11) 3_765 3_765
O4 Co1A O4 129.2(9) 2_645 3_765
O3 Co1A O4 66.5(5) . 3_765
Co1 Co1A O4 62.2(9) . .
Co1A Co1A O4 75.3(10) 2_645 .
Co1A Co1A O4 17.3(9) 3_765 .
O4 Co1A O4 127.9(9) 2_645 .
O3 Co1A O4 66.1(5) . .
O4 Co1A O4 90.7(4) 3_765 .
Co1 Co1A O1W 45.7(10) . 2_645
Co1A Co1A O1W 77.2(8) 2_645 2_645
Co1A Co1A O1W 88.7(5) 3_765 2_645
O4 Co1A O1W 113.4(10) 2_645 2_645
O3 Co1A O1W 147.2(9) . 2_645
O4 Co1A O1W 84.6(8) 3_765 2_645
O4 Co1A O1W 100.6(6) . 2_645
Co1 Co1A C11 176.3(14) . 2_645
Co1A Co1A C11 131.7(9) 2_645 2_645
Co1A Co1A C11 130.4(9) 3_765 2_645
O4 Co1A C11 25.4(5) 2_645 2_645
O3 Co1A C11 72.0(4) . 2_645
O4 Co1A C11 115.3(5) 3_765 2_645
O4 Co1A C11 114.9(5) . 2_645
O1W Co1A C11 137.9(8) 2_645 2_645
Co1 Co1A O1W 44.5(11) . .
Co1A Co1A O1W 87.8(6) 2_645 .
Co1A Co1A O1W 75.6(8) 3_765 .
O4 Co1A O1W 114.0(10) 2_645 .
O3 Co1A O1W 145.6(9) . .
O4 Co1A O1W 100.7(6) 3_765 .
O4 Co1A O1W 83.1(8) . .
O1W Co1A O1W 23.7(7) 2_645 .
C11 Co1A O1W 138.6(8) 2_645 .
Co1 Co1A Co1A 127.1(11) . 5_756
Co1A Co1A Co1A 90.2(3) 2_645 5_756
Co1A Co1A Co1A 89.8(3) 3_765 5_756
O4 Co1A Co1A 74.7(6) 2_645 5_756
O3 Co1A Co1A 22.6(3) . 5_756
O4 Co1A Co1A 81.7(5) 3_765 5_756
O4 Co1A Co1A 81.2(5) . 5_756
O1W Co1A Co1A 166.2(10) 2_645 5_756
C11 Co1A Co1A 49.3(3) 2_645 5_756
O1W Co1A Co1A 164.1(10) . 5_756
C8 O1 In1 133.9(3) . 3_665
C8 O2 In1 134.2(3) . .
Co1A O3 Co1A 157.2(9) 4_666 .
Co1A O3 Co1A 134.7(6) 4_666 2_645
Co1A O3 Co1A 39.0(5) . 2_645
Co1A O3 Co1A 39.0(5) 4_666 6_546
Co1A O3 Co1A 158.4(9) . 6_546
Co1A O3 Co1A 157.2(9) 2_645 6_546
Co1A O3 Co1A 39.0(5) 4_666 5_756
Co1A O3 Co1A 134.7(6) . 5_756
Co1A O3 Co1A 158.4(9) 2_645 5_756
Co1A O3 Co1A 39.0(5) 6_546 5_756
Co1A O3 Co1A 158.4(9) 4_666 3_765
Co1A O3 Co1A 39.0(5) . 3_765
Co1A O3 Co1A 39.0(5) 2_645 3_765
Co1A O3 Co1A 134.7(6) 6_546 3_765
Co1A O3 Co1A 157.2(9) 5_756 3_765
Co1A O3 Co1 22.7(3) 4_666 4_666
Co1A O3 Co1 157.3(3) . 4_666
Co1A O3 Co1 157.3(3) 2_645 4_666
Co1A O3 Co1 22.7(3) 6_546 4_666
Co1A O3 Co1 22.7(3) 5_756 4_666
Co1A O3 Co1 157.3(3) 3_765 4_666
Co1A O3 Co1 157.3(3) 4_666 .
Co1A O3 Co1 22.7(3) . .
Co1A O3 Co1 22.7(3) 2_645 .
Co1A O3 Co1 157.3(3) 6_546 .
Co1A O3 Co1 157.3(3) 5_756 .
Co1A O3 Co1 22.7(3) 3_765 .
Co1 O3 Co1 180.000(2) 4_666 .
C11 O4 Co1A 128.8(10) . 3_765
C11 O4 Co1 137.1(8) . .
Co1A O4 Co1 8.3(6) 3_765 .
C11 O4 Co1A 121.5(8) . 2_645
Co1A O4 Co1A 15.9(8) 3_765 2_645
Co1 O4 Co1A 20.2(2) . 2_645
C11 O4 Co1A 121.2(7) . .
Co1A O4 Co1A 14.5(8) 3_765 .
Co1 O4 Co1A 19.9(3) . .
Co1A O4 Co1A 27.6(4) 2_645 .
In1 O5 In1 120.0 . 2_655
In1 O5 In1 120.0 . 3_665
In1 O5 In1 120.0 2_655 3_665
C5 N1 C5 115.0(7) 4_666 .
C5 N1 In1 122.5(3) 4_666 .
C5 N1 In1 122.5(3) . .
C7 C1 C3 121.1(6) . .
C7 C2 C4 120.2(6) . .
C6 C3 C1 121.8(6) . .
C6 C4 C2 122.4(6) . .
N1 C5 C9 121.9(7) . .
C4 C6 C3 116.1(5) . .
C4 C6 C8 121.8(5) . .
C3 C6 C8 122.1(5) . .
C1 C7 C2 118.3(5) . .
C1 C7 C7 121.1(7) . 7_656
C2 C7 C7 120.5(7) . 7_656
O2 C8 O1 127.8(4) . .
O2 C8 C6 116.5(4) . .
O1 C8 C6 115.7(4) . .
C10 C9 C5 120.3(8) . .
C9 C10 C9 120.5(10) . 4_666
C9 C10 C11 119.7(5) . .
C9 C10 C11 119.7(5) 4_666 .
O4 C11 O4 132.9(11) 4_666 .
O4 C11 C10 113.6(6) 4_666 .
O4 C11 C10 113.6(6) . .
O4 C11 Co1A 107.1(7) 4_666 3_765
O4 C11 Co1A 25.8(5) . 3_765
C10 C11 Co1A 139.3(3) . 3_765
O4 C11 Co1A 25.8(5) 4_666 6_546
O4 C11 Co1A 107.1(7) . 6_546
C10 C11 Co1A 139.3(3) . 6_546
Co1A C11 Co1A 81.3(7) 3_765 6_546
O1W O1W O1W 60.000(9) 3_765 2_645
O1W O1W Co1 75.1(4) 3_765 .
O1W O1W Co1 75.1(4) 2_645 .
O1W O1W Co1A 79.1(10) 3_765 3_765
O1W O1W Co1A 92.2(6) 2_645 3_765
Co1 O1W Co1A 17.8(3) . 3_765
O1W O1W Co1A 91.2(6) 3_765 .
O1W O1W Co1A 77.2(10) 2_645 .
Co1 O1W Co1A 17.5(3) . .
Co1A O1W Co1A 27.2(5) 3_765 .

loop_
_geom_bond_atom_site_label_1
_geom_bond_atom_site_label_2
_geom_bond_distance
_geom_bond_site_symmetry_2
In1 O5 2.0544(5) .
In1 O2 2.100(3) 4_666
In1 O2 2.100(3) .
In1 O1 2.105(3) 2_655
In1 O1 2.105(3) 5_656
In1 N1 2.177(5) .
Co1 Co1A 0.767(8) 2_645
Co1 Co1A 0.767(7) .
Co1 Co1A 0.767(7) 3_765
Co1 O1W 1.794(14) .
Co1 O1W 1.794(14) 2_645
Co1 O1W 1.794(14) 3_765
Co1 O3 1.930(4) .
Co1 O4 1.990(7) 3_765
Co1 O4 1.990(7) .
Co1 O4 1.990(7) 2_645
Co1A Co1A 1.060(17) 2_645
Co1A Co1A 1.060(17) 3_765
Co1A O4 1.257(11) 2_645
Co1A O3 1.589(11) .
Co1A O4 2.211(14) 3_765
Co1A O4 2.228(14) .
Co1A O1W 2.243(17) 2_645
Co1A C11 2.251(11) 2_645
Co1A O1W 2.259(17) .
Co1A Co1A 2.93(2) 5_756
O1 C8 1.255(6) .
O1 In1 2.105(3) 3_665
O2 C8 1.251(6) .
O3 Co1A 1.589(11) 4_666
O3 Co1A 1.589(11) 2_645
O3 Co1A 1.589(11) 6_546
O3 Co1A 1.589(11) 5_756
O3 Co1A 1.589(11) 3_765
O3 Co1 1.930(4) 4_666
O4 C11 1.239(7) .
O4 Co1A 1.257(11) 3_765
O4 Co1A 2.211(14) 2_645
O5 In1 2.0544(5) 2_655
O5 In1 2.0544(5) 3_665
N1 C5 1.292(7) 4_666
N1 C5 1.292(7) .
C1 C7 1.335(8) .
C1 C3 1.381(8) .
C2 C7 1.338(8) .
C2 C4 1.391(8) .
C3 C6 1.352(7) .
C4 C6 1.341(8) .
C5 C9 1.476(10) .
C6 C8 1.504(6) .
C7 C7 1.534(9) 7_656
C9 C10 1.239(10) .
C10 C9 1.239(10) 4_666
C10 C11 1.558(5) .
C11 O4 1.239(7) 4_666
C11 Co1A 2.251(11) 3_765
C11 Co1A 2.251(11) 6_546
O1W O1W 0.92(3) 3_765
O1W O1W 0.92(3) 2_645
O1W Co1A 2.243(17) 3_765
